data_7004903
loop_
_publ_author_name
'F\"orsterov\'a, Michaela'
'Svobodov\'a, Ivona'
'Lubal, Premysl'
'T\'aborsk\'y, Petr'
'Kotek, Jan'
'Hermann, Petr'
'Lukes, Ivan'

_publ_section_title
;
 Thermodynamic study of lanthanide(III) complexes with bifunctional
 monophosphinic acid analogues of H4dota and comparative kinetic study
 of yttrium(III) complexes.
;
_journal_issue 5
_journal_name_full 'Dalton transactions (Cambridge, England : 2003)'
_journal_page_first 535
_journal_page_last 549
_journal_paper_doi 10.1039/b613404a
_journal_year 2007
_chemical_formula_moiety
;
C36 H66 N8 Na O20 P2, Cl, (H2 O)10.5'
;
_chemical_formula_sum 'C36 H87 Cl N8 Na O30.5 P2'
_chemical_formula_weight 1240.52
_chemical_name_systematic
;
?
;
_space_group_IT_number 2
_symmetry_cell_setting triclinic
_symmetry_space_group_name_Hall '-P 1'
_symmetry_space_group_name_H-M 'P -1'
_atom_sites_solution_hydrogens difmap
_atom_sites_solution_primary direct
_atom_sites_solution_secondary difmap
_audit_creation_method SHELXL-97
_cell_angle_alpha 96.1631(19)
_cell_angle_beta 91.9137(13)
_cell_angle_gamma 108.6265(18)
_cell_formula_units_Z 2
_cell_length_a 11.9291(4)
_cell_length_b 16.0112(4)
_cell_length_c 17.2340(6)
_cell_measurement_reflns_used 8466
_cell_measurement_temperature 150(2)
_cell_measurement_theta_max 22.99
_cell_measurement_theta_min 1.00
_cell_volume 3093.22(17)
_computing_cell_refinement 'COLLECT and DENZO'
_computing_data_collection 'COLLECT (Hooft, 1998) and DENZO (Otwinowski & Minor, 1997)'
_computing_data_reduction 'COLLECT and DENZO'
_computing_structure_refinement 'SHELXL-97 (Sheldrick, 1997)'
_computing_structure_solution 'SIR92 (Altomare et al., 1994)'
_diffrn_ambient_temperature 150(2)
_diffrn_detector_area_resol_mean 9.091
_diffrn_measured_fraction_theta_full 0.995
_diffrn_measured_fraction_theta_max 0.995
_diffrn_measurement_device_type 'Nonius KappaCCD area detector'
_diffrn_measurement_method '\f and \w scans to fill the Ewald sphere'
_diffrn_radiation_monochromator graphite
_diffrn_radiation_source 'fine-focus sealed tube'
_diffrn_radiation_type MoK\a
_diffrn_radiation_wavelength 0.71073
_diffrn_reflns_av_R_equivalents 0.0297
_diffrn_reflns_av_sigmaI/netI 0.0482
_diffrn_reflns_limit_h_max 13
_diffrn_reflns_limit_h_min -13
_diffrn_reflns_limit_k_max 17
_diffrn_reflns_limit_k_min -17
_diffrn_reflns_limit_l_max 18
_diffrn_reflns_limit_l_min -18
_diffrn_reflns_number 16506
_diffrn_reflns_theta_full 23.03
_diffrn_reflns_theta_max 23.03
_diffrn_reflns_theta_min 1.81
_diffrn_standards_number 0
_exptl_absorpt_coefficient_mu 0.209
_exptl_absorpt_correction_type none
_exptl_crystal_colour colourless
_exptl_crystal_density_diffrn 1.332
_exptl_crystal_density_method 'not measured'
_exptl_crystal_description rod
_exptl_crystal_F_000 1322
_exptl_crystal_size_max 0.60
_exptl_crystal_size_mid 0.08
_exptl_crystal_size_min 0.05
_platon_squeeze_details
;
?
;
_refine_diff_density_max 1.076
_refine_diff_density_min -0.490
_refine_diff_density_rms 0.064
_refine_ls_extinction_method none
_refine_ls_goodness_of_fit_ref 1.075
_refine_ls_hydrogen_treatment constr
_refine_ls_matrix_type full
_refine_ls_number_parameters 678
_refine_ls_number_reflns 8608
_refine_ls_number_restraints 0
_refine_ls_restrained_S_all 1.075
_refine_ls_R_factor_all 0.0728
_refine_ls_R_factor_gt 0.0535
_refine_ls_shift/su_max 0.000
_refine_ls_shift/su_mean 0.000
_refine_ls_structure_factor_coef Fsqd
_refine_ls_weighting_details 'calc w=1/[\s^2^(Fo^2^)+(0.0890P)^2^+1.6393P] where P=(Fo^2^+2Fc^2^)/3'
_refine_ls_weighting_scheme calc
_refine_ls_wR_factor_gt 0.1467
_refine_ls_wR_factor_ref 0.1577
_reflns_number_gt 6437
_reflns_number_total 8608
_reflns_threshold_expression >2sigma(I)
_cod_data_source_file b613404a.txt
_cod_data_source_block tyc-sqeeze
_cod_original_formula_sum 'C36 H87 Cl N8 Na O30.50 P2'
_cod_database_code 7004903

loop_
_symmetry_equiv_pos_as_xyz
'x, y, z'
'-x, -y, -z'

loop_
_atom_site_label
_atom_site_type_symbol
_atom_site_fract_x
_atom_site_fract_y
_atom_site_fract_z
_atom_site_U_iso_or_equiv
_atom_site_adp_type
_atom_site_occupancy
_atom_site_symmetry_multiplicity
_atom_site_calc_flag
_atom_site_refinement_flags
_atom_site_disorder_assembly
_atom_site_disorder_group
Na1 Na 0.22082(12) 0.22469(8) 0.12542(8) 0.0299(3) Uani 1 1 d . . .
Cl1 Cl 0.39430(11) 0.32159(9) 0.61012(7) 0.0637(4) Uani 1 1 d . . .
N1A N 0.3972(2) 0.23499(16) -0.14164(15) 0.0213(6) Uani 1 1 d . . .
H1A H 0.3489 0.2358 -0.1020 0.028 Uiso 1 1 calc R . .
C2A C 0.4459(3) 0.3288(2) -0.1635(2) 0.0248(8) Uani 1 1 d . . .
H2A H 0.5070 0.3649 -0.1241 0.030 Uiso 1 1 calc R . .
H2X H 0.4819 0.3270 -0.2131 0.030 Uiso 1 1 calc R . .
C3A C 0.3502(3) 0.3705(2) -0.17024(19) 0.0252(8) Uani 1 1 d . . .
H3A H 0.3860 0.4322 -0.1782 0.030 Uiso 1 1 calc R . .
H3X H 0.2969 0.3405 -0.2158 0.030 Uiso 1 1 calc R . .
N4A N 0.2809(2) 0.36594(17) -0.10022(15) 0.0235(6) Uani 1 1 d . . .
C5A C 0.1677(3) 0.3803(2) -0.1190(2) 0.0280(8) Uani 1 1 d . . .
H5A H 0.1801 0.4238 -0.1557 0.034 Uiso 1 1 calc R . .
H5X H 0.1411 0.4043 -0.0717 0.034 Uiso 1 1 calc R . .
C6A C 0.0725(3) 0.2960(2) -0.1540(2) 0.0275(8) Uani 1 1 d . . .
H6A H 0.1004 0.2705 -0.2000 0.033 Uiso 1 1 calc R . .
H6X H 0.0027 0.3100 -0.1705 0.033 Uiso 1 1 calc R . .
N7A N 0.0388(2) 0.22833(18) -0.09682(16) 0.0264(7) Uani 1 1 d . . .
H7A H 0.1070 0.2254 -0.0738 0.034 Uiso 1 1 calc R . .
C8A C -0.0285(3) 0.1379(2) -0.1383(2) 0.0311(8) Uani 1 1 d . . .
H8A H -0.0908 0.1425 -0.1735 0.037 Uiso 1 1 calc R . .
H8X H -0.0658 0.0995 -0.1001 0.037 Uiso 1 1 calc R . .
C9A C 0.0501(3) 0.0963(2) -0.1845(2) 0.0290(8) Uani 1 1 d . . .
H9A H 0.0053 0.0350 -0.2037 0.035 Uiso 1 1 calc R . .
H9X H 0.0747 0.1277 -0.2293 0.035 Uiso 1 1 calc R . .
N10A N 0.1553(2) 0.09894(17) -0.13681(16) 0.0253(7) Uani 1 1 d . . .
C11A C 0.2471(3) 0.0857(2) -0.1866(2) 0.0278(8) Uani 1 1 d . . .
H11A H 0.2098 0.0451 -0.2330 0.033 Uiso 1 1 calc R . .
H11X H 0.2960 0.0591 -0.1585 0.033 Uiso 1 1 calc R . .
C12A C 0.3240(3) 0.1720(2) -0.21035(19) 0.0254(8) Uani 1 1 d . . .
H12A H 0.2741 0.2004 -0.2352 0.031 Uiso 1 1 calc R . .
H12X H 0.3767 0.1601 -0.2484 0.031 Uiso 1 1 calc R . .
C20A C 0.4943(3) 0.2027(2) -0.1136(2) 0.0267(8) Uani 1 1 d . . .
H20A H 0.5434 0.1983 -0.1565 0.032 Uiso 1 1 calc R . .
H20X H 0.4589 0.1435 -0.0992 0.032 Uiso 1 1 calc R . .
P1A P 0.58967(8) 0.27315(6) -0.02970(5) 0.0257(2) Uani 1 1 d . . .
O11A O 0.5142(2) 0.31541(15) 0.01677(13) 0.0295(6) Uani 1 1 d . . .
O12A O 0.6981(2) 0.33355(16) -0.06120(14) 0.0327(6) Uani 1 1 d . . .
C21A C 0.6353(3) 0.1952(2) 0.0209(2) 0.0308(8) Uani 1 1 d . . .
H21A H 0.6462 0.1500 -0.0174 0.037 Uiso 1 1 calc R . .
H21X H 0.7112 0.2262 0.0496 0.037 Uiso 1 1 calc R . .
C22A C 0.5469(3) 0.1503(2) 0.0777(2) 0.0316(9) Uani 1 1 d . . .
H22A H 0.5438 0.1938 0.1206 0.038 Uiso 1 1 calc R . .
H22X H 0.4684 0.1251 0.0511 0.038 Uiso 1 1 calc R . .
C23A C 0.5835(3) 0.0785(3) 0.1089(2) 0.0359(9) Uani 1 1 d . . .
O23A O 0.5577(2) 0.00362(17) 0.06895(16) 0.0425(7) Uani 1 1 d . . .
H23A H 0.5209 0.0016 0.0248 0.055 Uiso 1 1 d R . .
O23X O 0.6422(3) 0.09299(19) 0.17458(17) 0.0528(8) Uani 1 1 d . . .
C30A C 0.3493(3) 0.4311(2) -0.03607(19) 0.0261(8) Uani 1 1 d . . .
H30A H 0.3509 0.4899 -0.0462 0.031 Uiso 1 1 calc R . .
H30X H 0.4303 0.4304 -0.0336 0.031 Uiso 1 1 calc R . .
C31A C 0.2984(3) 0.4130(2) 0.0418(2) 0.0247(8) Uani 1 1 d . . .
O31A O 0.2219(2) 0.34448(16) 0.05240(14) 0.0335(6) Uani 1 1 d . . .
O31X O 0.3494(2) 0.47879(15) 0.09678(14) 0.0322(6) Uani 1 1 d . . .
H31X H 0.3181 0.4728 0.1378 0.042 Uiso 1 1 d R . .
C40A C -0.0314(3) 0.2531(2) -0.0337(2) 0.0291(8) Uani 1 1 d . . .
H40A H -0.1141 0.2349 -0.0528 0.035 Uiso 1 1 calc R . .
H40X H -0.0038 0.3171 -0.0205 0.035 Uiso 1 1 calc R . .
C41A C -0.0208(3) 0.2099(2) 0.0394(2) 0.0260(8) Uani 1 1 d . . .
O41A O 0.0460(2) 0.16503(15) 0.04115(14) 0.0279(6) Uani 1 1 d . . .
O41X O -0.0836(2) 0.22660(16) 0.09303(14) 0.0327(6) Uani 1 1 d . . .
C50A C 0.1265(3) 0.0335(2) -0.0804(2) 0.0308(8) Uani 1 1 d . . .
H50A H 0.1269 -0.0235 -0.1056 0.037 Uiso 1 1 calc R . .
H50X H 0.0475 0.0263 -0.0637 0.037 Uiso 1 1 calc R . .
C51A C 0.2139(3) 0.0623(2) -0.0103(2) 0.0250(8) Uani 1 1 d . . .
O51A O 0.2831(2) 0.13660(15) 0.00688(14) 0.0285(6) Uani 1 1 d . . .
O51X O 0.2041(2) -0.00380(16) 0.03206(14) 0.0360(6) Uani 1 1 d . . .
H51X H 0.2695 0.0163 0.0860 0.047 Uiso 1 1 d R . .
N1B N 0.2338(2) 0.40187(18) 0.38597(16) 0.0255(7) Uani 1 1 d . . .
H1B H 0.2376 0.3615 0.3456 0.033 Uiso 1 1 calc R . .
C2B C 0.3544(3) 0.4705(2) 0.4038(2) 0.0274(8) Uani 1 1 d . . .
H2B H 0.3533 0.5089 0.4511 0.033 Uiso 1 1 calc R . .
H2Y H 0.3719 0.5068 0.3614 0.033 Uiso 1 1 calc R . .
C3B C 0.4522(3) 0.4302(2) 0.41474(19) 0.0286(8) Uani 1 1 d . . .
H3B H 0.5280 0.4774 0.4235 0.034 Uiso 1 1 calc R . .
H3Y H 0.4398 0.3994 0.4608 0.034 Uiso 1 1 calc R . .
N4B N 0.4560(3) 0.36802(18) 0.34724(16) 0.0267(7) Uani 1 1 d . . .
C5B C 0.5243(3) 0.3111(2) 0.3672(2) 0.0331(9) Uani 1 1 d . . .
H5B H 0.5901 0.3452 0.4043 0.040 Uiso 1 1 calc R . .
H5Y H 0.5567 0.2917 0.3204 0.040 Uiso 1 1 calc R . .
C6B C 0.4496(3) 0.2308(2) 0.4020(2) 0.0338(9) Uani 1 1 d . . .
H6B H 0.4156 0.2504 0.4481 0.041 Uiso 1 1 calc R . .
H6Y H 0.4999 0.1980 0.4185 0.041 Uiso 1 1 calc R . .
N7B N 0.3509(3) 0.17001(18) 0.34521(16) 0.0295(7) Uani 1 1 d . . .
H7B H 0.3151 0.2044 0.3221 0.038 Uiso 1 1 calc R . .
C8B C 0.2589(3) 0.1061(2) 0.3865(2) 0.0344(9) Uani 1 1 d . . .
H8B H 0.2978 0.0784 0.4212 0.041 Uiso 1 1 calc R . .
H8Y H 0.2074 0.0597 0.3481 0.041 Uiso 1 1 calc R . .
C9B C 0.1849(4) 0.1508(2) 0.4332(2) 0.0351(9) Uani 1 1 d . . .
H9B H 0.1205 0.1061 0.4531 0.042 Uiso 1 1 calc R . .
H9Y H 0.2334 0.1892 0.4776 0.042 Uiso 1 1 calc R . .
N10B N 0.1360(3) 0.20345(18) 0.38567(16) 0.0284(7) Uani 1 1 d . . .
C11B C 0.0956(3) 0.2673(2) 0.4347(2) 0.0318(9) Uani 1 1 d . . .
H11B H 0.0661 0.2424 0.4818 0.038 Uiso 1 1 calc R . .
H11Y H 0.0308 0.2781 0.4066 0.038 Uiso 1 1 calc R . .
C12B C 0.1947(3) 0.3541(2) 0.45687(19) 0.0281(8) Uani 1 1 d . . .
H12B H 0.2617 0.3426 0.4815 0.034 Uiso 1 1 calc R . .
H12Y H 0.1681 0.3919 0.4945 0.034 Uiso 1 1 calc R . .
C20B C 0.1460(3) 0.4457(2) 0.3623(2) 0.0288(8) Uani 1 1 d . . .
H20B H 0.1496 0.4934 0.4031 0.035 Uiso 1 1 calc R . .
H20Y H 0.0671 0.4026 0.3598 0.035 Uiso 1 1 calc R . .
P1B P 0.16575(8) 0.49178(6) 0.26860(5) 0.0264(3) Uani 1 1 d . . .
O11B O 0.2656(2) 0.46951(16) 0.23122(13) 0.0315(6) Uani 1 1 d . . .
O12B O 0.1795(2) 0.58900(15) 0.28770(14) 0.0355(6) Uani 1 1 d . . .
C21B C 0.0252(3) 0.4364(2) 0.2152(2) 0.0300(8) Uani 1 1 d . . .
H21B H 0.0105 0.3728 0.2108 0.036 Uiso 1 1 calc R . .
H21Y H -0.0363 0.4490 0.2450 0.036 Uiso 1 1 calc R . .
C22B C 0.0151(3) 0.4621(2) 0.1340(2) 0.0288(8) Uani 1 1 d . . .
H22B H 0.0367 0.5263 0.1375 0.035 Uiso 1 1 calc R . .
H22Y H 0.0711 0.4441 0.1023 0.035 Uiso 1 1 calc R . .
C23B C -0.1071(3) 0.4210(2) 0.0942(2) 0.0261(8) Uani 1 1 d . . .
O23B O -0.1099(2) 0.42713(16) 0.01823(14) 0.0318(6) Uani 1 1 d . . .
H23B H -0.2004 0.3862 -0.0064 0.041 Uiso 1 1 d R . .
O23Y O -0.1958(2) 0.38689(16) 0.12726(14) 0.0339(6) Uani 1 1 d . . .
C30B C 0.5070(3) 0.4163(2) 0.2821(2) 0.0310(8) Uani 1 1 d . . .
H30B H 0.5920 0.4429 0.2934 0.037 Uiso 1 1 calc R . .
H30Y H 0.4742 0.4640 0.2781 0.037 Uiso 1 1 calc R . .
C31B C 0.4836(3) 0.3586(2) 0.2055(2) 0.0265(8) Uani 1 1 d . . .
O31B O 0.4087(2) 0.28521(16) 0.19363(14) 0.0343(6) Uani 1 1 d . . .
O31Y O 0.5503(2) 0.39727(15) 0.15277(14) 0.0325(6) Uani 1 1 d . . .
H31Y H 0.5364 0.3605 0.1004 0.042 Uiso 1 1 d R . .
C40B C 0.3959(4) 0.1202(2) 0.2818(2) 0.0344(9) Uani 1 1 d . . .
H40B H 0.4140 0.0716 0.3024 0.041 Uiso 1 1 calc R . .
H40Y H 0.4686 0.1596 0.2650 0.041 Uiso 1 1 calc R . .
C41B C 0.3059(3) 0.0836(2) 0.2119(2) 0.0298(9) Uani 1 1 d . . .
O41B O 0.2199(2) 0.11103(16) 0.20703(14) 0.0328(6) Uani 1 1 d . . .
O41Y O 0.3298(2) 0.02775(16) 0.16303(14) 0.0347(6) Uani 1 1 d . . .
C50B C 0.0426(3) 0.1493(2) 0.3274(2) 0.0304(8) Uani 1 1 d . . .
H50B H -0.0325 0.1328 0.3514 0.036 Uiso 1 1 calc R . .
H50Y H 0.0591 0.0952 0.3093 0.036 Uiso 1 1 calc R . .
C51B C 0.0325(3) 0.1975(2) 0.2582(2) 0.0281(8) Uani 1 1 d . . .
O51B O 0.1112(2) 0.26449(15) 0.24530(14) 0.0307(6) Uani 1 1 d . . .
O51Y O -0.0651(2) 0.15936(16) 0.21484(14) 0.0341(6) Uani 1 1 d . . .
H51Y H -0.0659 0.1904 0.1633 0.044 Uiso 1 1 d R . .
O1W O 0.7156(2) 0.2674(2) 0.23586(17) 0.0510(8) Uani 1 1 d . . .
H1W1 H 0.7548 0.3153 0.2013 0.066 Uiso 1 1 d R . .
H1W2 H 0.7680 0.2820 0.2849 0.066 Uiso 1 1 d R . .
O2W O 0.7872(2) 0.27920(17) -0.19253(15) 0.0398(7) Uani 1 1 d . . .
H2W1 H 0.7628 0.3040 -0.1479 0.052 Uiso 1 1 d R . .
H2W2 H 0.7972 0.3235 -0.2243 0.052 Uiso 1 1 d R . .
O3W O 0.1365(3) 0.2502(3) -0.3444(2) 0.0852(12) Uani 1 1 d . . .
H3W1 H 0.0906 0.2799 -0.3526 0.111 Uiso 1 1 d R . .
H3W2 H 0.2238 0.2868 -0.3555 0.111 Uiso 1 1 d R . .
O4W O 0.6612(4) 0.1103(2) -0.2499(2) 0.0944(14) Uani 1 1 d . . .
O5W O 0.0957(5) 0.5070(3) 0.5559(3) 0.1234(19) Uani 1 1 d . . .
O6W O -0.1516(3) 0.3227(3) 0.3759(2) 0.0784(11) Uani 1 1 d . . .
O7W O 0.0207(5) 0.6470(3) 0.3721(3) 0.1146(17) Uani 1 1 d . . .

loop_
_atom_site_aniso_label
_atom_site_aniso_U_11
_atom_site_aniso_U_22
_atom_site_aniso_U_33
_atom_site_aniso_U_23
_atom_site_aniso_U_13
_atom_site_aniso_U_12
Na1 0.0275(8) 0.0288(7) 0.0313(8) 0.0071(6) -0.0040(6) 0.0056(6)
Cl1 0.0561(8) 0.0846(9) 0.0475(7) 0.0047(6) -0.0014(6) 0.0205(7)
N1A 0.0204(15) 0.0206(14) 0.0187(15) -0.0003(11) 0.0018(12) 0.0015(12)
C2A 0.0254(19) 0.0213(18) 0.0226(18) 0.0031(14) 0.0026(15) 0.0002(15)
C3A 0.030(2) 0.0195(17) 0.0239(19) 0.0065(14) 0.0049(15) 0.0038(15)
N4A 0.0234(16) 0.0224(15) 0.0216(15) 0.0001(12) -0.0018(12) 0.0043(12)
C5A 0.029(2) 0.0264(19) 0.030(2) 0.0073(15) 0.0040(16) 0.0099(16)
C6A 0.027(2) 0.0300(19) 0.0262(19) 0.0093(15) 0.0023(15) 0.0084(16)
N7A 0.0210(16) 0.0317(16) 0.0259(16) 0.0052(13) 0.0008(12) 0.0074(13)
C8A 0.024(2) 0.0281(19) 0.033(2) 0.0024(16) -0.0033(16) -0.0024(16)
C9A 0.027(2) 0.0238(18) 0.029(2) 0.0027(15) -0.0028(16) -0.0009(15)
N10A 0.0249(16) 0.0220(15) 0.0254(16) 0.0058(12) -0.0011(13) 0.0020(12)
C11A 0.028(2) 0.0236(18) 0.027(2) -0.0021(15) -0.0044(16) 0.0040(15)
C12A 0.028(2) 0.0242(18) 0.0191(18) -0.0007(14) -0.0027(15) 0.0034(15)
C20A 0.0242(19) 0.0296(19) 0.027(2) 0.0029(15) 0.0017(15) 0.0099(16)
P1A 0.0244(5) 0.0260(5) 0.0235(5) 0.0026(4) -0.0014(4) 0.0043(4)
O11A 0.0303(14) 0.0314(13) 0.0253(13) 0.0012(10) -0.0008(11) 0.0088(11)
O12A 0.0248(14) 0.0370(14) 0.0293(14) 0.0062(11) -0.0018(11) -0.0003(11)
C21A 0.028(2) 0.033(2) 0.029(2) -0.0001(16) -0.0019(16) 0.0088(17)
C22A 0.030(2) 0.032(2) 0.034(2) 0.0069(16) 0.0010(17) 0.0119(17)
C23A 0.030(2) 0.032(2) 0.044(3) 0.0052(19) -0.0022(19) 0.0086(17)
O23A 0.0532(18) 0.0347(16) 0.0427(16) 0.0032(13) -0.0018(13) 0.0196(13)
O23X 0.063(2) 0.0459(17) 0.0502(19) 0.0065(14) -0.0187(16) 0.0213(15)
C30A 0.026(2) 0.0203(18) 0.028(2) 0.0026(15) 0.0043(16) 0.0013(15)
C31A 0.0225(19) 0.0198(19) 0.028(2) -0.0007(16) -0.0014(15) 0.0038(16)
O31A 0.0353(15) 0.0276(14) 0.0285(14) 0.0044(11) 0.0018(11) -0.0029(12)
O31X 0.0340(15) 0.0279(13) 0.0247(13) -0.0004(11) 0.0073(11) -0.0031(11)
C40A 0.0218(19) 0.033(2) 0.034(2) 0.0064(16) 0.0060(16) 0.0100(16)
C41A 0.0176(18) 0.0250(18) 0.030(2) 0.0028(15) -0.0034(16) 0.0002(16)
O41A 0.0224(13) 0.0262(13) 0.0333(14) 0.0028(10) -0.0006(10) 0.0061(11)
O41X 0.0305(14) 0.0433(15) 0.0276(14) 0.0038(11) 0.0020(12) 0.0168(12)
C50A 0.034(2) 0.0235(19) 0.030(2) 0.0042(16) 0.0008(17) 0.0012(16)
C51A 0.0241(19) 0.023(2) 0.0269(19) 0.0049(16) 0.0047(15) 0.0055(17)
O51A 0.0253(14) 0.0201(13) 0.0359(15) 0.0011(11) -0.0015(11) 0.0026(11)
O51X 0.0402(16) 0.0290(14) 0.0308(14) 0.0100(11) -0.0022(12) -0.0013(12)
N1B 0.0294(17) 0.0263(15) 0.0191(15) 0.0014(12) 0.0001(12) 0.0075(13)
C2B 0.029(2) 0.0263(19) 0.0232(19) -0.0035(15) -0.0009(15) 0.0059(16)
C3B 0.030(2) 0.0307(19) 0.0204(19) 0.0003(15) 0.0003(15) 0.0045(16)
N4B 0.0295(17) 0.0288(16) 0.0208(16) 0.0002(12) 0.0020(13) 0.0091(13)
C5B 0.032(2) 0.039(2) 0.027(2) -0.0038(17) -0.0028(16) 0.0132(18)
C6B 0.040(2) 0.036(2) 0.028(2) -0.0005(16) -0.0066(17) 0.0172(18)
N7B 0.0375(18) 0.0290(16) 0.0242(16) 0.0040(13) -0.0035(14) 0.0141(14)
C8B 0.042(2) 0.030(2) 0.032(2) 0.0096(17) -0.0036(17) 0.0106(18)
C9B 0.044(2) 0.032(2) 0.028(2) 0.0071(17) -0.0004(17) 0.0099(18)
N10B 0.0359(18) 0.0279(16) 0.0223(16) 0.0059(13) -0.0004(13) 0.0110(14)
C11B 0.032(2) 0.036(2) 0.027(2) 0.0072(17) 0.0025(16) 0.0101(17)
C12B 0.034(2) 0.034(2) 0.0167(18) 0.0025(15) 0.0024(15) 0.0123(17)
C20B 0.027(2) 0.036(2) 0.027(2) 0.0049(16) 0.0020(16) 0.0146(17)
P1B 0.0290(5) 0.0266(5) 0.0226(5) 0.0029(4) -0.0006(4) 0.0081(4)
O11B 0.0304(14) 0.0392(14) 0.0238(13) 0.0036(11) 0.0016(11) 0.0101(12)
O12B 0.0474(17) 0.0248(13) 0.0313(14) -0.0001(11) -0.0020(12) 0.0091(12)
C21B 0.031(2) 0.0281(19) 0.030(2) 0.0070(16) 0.0000(16) 0.0084(16)
C22B 0.0219(19) 0.032(2) 0.029(2) 0.0052(16) -0.0029(15) 0.0030(16)
C23B 0.029(2) 0.0159(17) 0.033(2) 0.0011(15) -0.0011(17) 0.0083(16)
O23B 0.0251(14) 0.0358(14) 0.0268(14) 0.0066(11) -0.0052(11) -0.0010(11)
O23Y 0.0268(15) 0.0398(15) 0.0354(15) 0.0079(12) 0.0042(12) 0.0102(12)
C30B 0.031(2) 0.030(2) 0.026(2) -0.0011(16) 0.0048(16) 0.0035(16)
C31B 0.027(2) 0.025(2) 0.029(2) 0.0043(16) 0.0030(16) 0.0092(17)
O31B 0.0370(15) 0.0299(15) 0.0283(14) 0.0006(11) 0.0038(11) 0.0010(13)
O31Y 0.0405(15) 0.0267(13) 0.0253(13) 0.0013(11) 0.0090(12) 0.0038(11)
C40B 0.043(2) 0.034(2) 0.031(2) -0.0017(17) -0.0018(18) 0.0205(18)
C41B 0.041(2) 0.0189(18) 0.028(2) 0.0069(16) 0.0032(17) 0.0059(17)
O41B 0.0351(15) 0.0301(14) 0.0353(15) 0.0091(11) 0.0007(12) 0.0121(12)
O41Y 0.0431(16) 0.0318(14) 0.0291(14) 0.0016(12) -0.0018(12) 0.0132(12)
C50B 0.031(2) 0.0257(19) 0.029(2) 0.0053(16) -0.0012(16) 0.0013(16)
C51B 0.032(2) 0.029(2) 0.024(2) -0.0013(16) 0.0028(17) 0.0125(18)
O51B 0.0313(15) 0.0249(13) 0.0318(14) 0.0052(11) 0.0007(11) 0.0033(12)
O51Y 0.0317(15) 0.0384(15) 0.0265(14) 0.0052(11) -0.0039(12) 0.0034(12)
O1W 0.0413(17) 0.067(2) 0.0446(17) 0.0206(15) 0.0069(14) 0.0127(15)
O2W 0.0452(17) 0.0362(15) 0.0418(16) 0.0106(12) 0.0080(13) 0.0159(13)
O3W 0.081(3) 0.120(3) 0.053(2) 0.036(2) -0.0068(19) 0.024(2)
O4W 0.146(4) 0.048(2) 0.080(3) 0.0032(18) -0.046(3) 0.026(2)
O5W 0.164(5) 0.132(4) 0.114(4) 0.032(3) 0.063(4) 0.092(4)
O6W 0.062(2) 0.112(3) 0.064(2) 0.006(2) -0.0014(18) 0.034(2)
O7W 0.141(4) 0.135(4) 0.116(4) 0.038(3) 0.055(3) 0.099(4)

loop_
_atom_type_symbol
_atom_type_description
_atom_type_scat_dispersion_real
_atom_type_scat_dispersion_imag
_atom_type_scat_source
C C 0.0033 0.0016 'International Tables Vol C Tables 4.2.6.8 and 6.1.1.4'
H H 0.0000 0.0000 'International Tables Vol C Tables 4.2.6.8 and 6.1.1.4'
N N 0.0061 0.0033 'International Tables Vol C Tables 4.2.6.8 and 6.1.1.4'
O O 0.0106 0.0060 'International Tables Vol C Tables 4.2.6.8 and 6.1.1.4'
P P 0.1023 0.0942 'International Tables Vol C Tables 4.2.6.8 and 6.1.1.4'
Cl Cl 0.1484 0.1585 'International Tables Vol C Tables 4.2.6.8 and 6.1.1.4'
Na Na 0.0362 0.0249 'International Tables Vol C Tables 4.2.6.8 and 6.1.1.4'

loop_
_geom_angle_atom_site_label_1
_geom_angle_atom_site_label_2
_geom_angle_atom_site_label_3
_geom_angle
_geom_angle_site_symmetry_1
_geom_angle_site_symmetry_3
_geom_angle_publ_flag
O31B Na1 O41A 172.18(10) . . ?
O31B Na1 O31A 100.04(9) . . ?
O41A Na1 O31A 76.44(9) . . ?
O31B Na1 O41B 78.32(9) . . ?
O41A Na1 O41B 105.63(9) . . ?
O31A Na1 O41B 176.01(10) . . ?
O31B Na1 O51B 93.13(9) . . ?
O41A Na1 O51B 94.32(9) . . ?
O31A Na1 O51B 99.10(9) . . ?
O41B Na1 O51B 77.42(9) . . ?
O31B Na1 O51A 97.53(9) . . ?
O41A Na1 O51A 75.84(8) . . ?
O31A Na1 O51A 92.83(9) . . ?
O41B Na1 O51A 91.00(9) . . ?
O51B Na1 O51A 162.37(9) . . ?
O31B Na1 C41A 161.25(10) . . ?
O41A Na1 C41A 20.61(8) . . ?
O31A Na1 C41A 63.98(9) . . ?
O41B Na1 C41A 116.94(10) . . ?
O51B Na1 C41A 80.59(9) . . ?
O51A Na1 C41A 93.22(9) . . ?
C20A N1A C12A 110.4(2) . . ?
C20A N1A C2A 111.6(3) . . ?
C12A N1A C2A 110.5(2) . . ?
C20A N1A H1A 108.1 . . ?
C12A N1A H1A 108.1 . . ?
C2A N1A H1A 108.1 . . ?
C3A C2A N1A 111.6(3) . . ?
C3A C2A H2A 109.3 . . ?
N1A C2A H2A 109.3 . . ?
C3A C2A H2X 109.3 . . ?
N1A C2A H2X 109.3 . . ?
H2A C2A H2X 108.0 . . ?
N4A C3A C2A 112.8(3) . . ?
N4A C3A H3A 109.0 . . ?
C2A C3A H3A 109.0 . . ?
N4A C3A H3X 109.0 . . ?
C2A C3A H3X 109.0 . . ?
H3A C3A H3X 107.8 . . ?
C30A N4A C5A 110.8(3) . . ?
C30A N4A C3A 110.4(3) . . ?
C5A N4A C3A 110.1(3) . . ?
N4A C5A C6A 112.4(3) . . ?
N4A C5A H5A 109.1 . . ?
C6A C5A H5A 109.1 . . ?
N4A C5A H5X 109.1 . . ?
C6A C5A H5X 109.1 . . ?
H5A C5A H5X 107.8 . . ?
C5A C6A N7A 112.2(3) . . ?
C5A C6A H6A 109.2 . . ?
N7A C6A H6A 109.2 . . ?
C5A C6A H6X 109.2 . . ?
N7A C6A H6X 109.2 . . ?
H6A C6A H6X 107.9 . . ?
C40A N7A C8A 109.8(3) . . ?
C40A N7A C6A 112.6(3) . . ?
C8A N7A C6A 111.0(3) . . ?
C40A N7A H7A 107.8 . . ?
C8A N7A H7A 107.8 . . ?
C6A N7A H7A 107.8 . . ?
N7A C8A C9A 112.5(3) . . ?
N7A C8A H8A 109.1 . . ?
C9A C8A H8A 109.1 . . ?
N7A C8A H8X 109.1 . . ?
C9A C8A H8X 109.1 . . ?
H8A C8A H8X 107.8 . . ?
N10A C9A C8A 111.7(3) . . ?
N10A C9A H9A 109.3 . . ?
C8A C9A H9A 109.3 . . ?
N10A C9A H9X 109.3 . . ?
C8A C9A H9X 109.3 . . ?
H9A C9A H9X 107.9 . . ?
C9A N10A C11A 110.7(3) . . ?
C9A N10A C50A 111.9(3) . . ?
C11A N10A C50A 110.7(3) . . ?
N10A C11A C12A 111.3(3) . . ?
N10A C11A H11A 109.4 . . ?
C12A C11A H11A 109.4 . . ?
N10A C11A H11X 109.4 . . ?
C12A C11A H11X 109.4 . . ?
H11A C11A H11X 108.0 . . ?
C11A C12A N1A 112.6(3) . . ?
C11A C12A H12A 109.1 . . ?
N1A C12A H12A 109.1 . . ?
C11A C12A H12X 109.1 . . ?
N1A C12A H12X 109.1 . . ?
H12A C12A H12X 107.8 . . ?
N1A C20A P1A 114.8(2) . . ?
N1A C20A H20A 108.6 . . ?
P1A C20A H20A 108.6 . . ?
N1A C20A H20X 108.6 . . ?
P1A C20A H20X 108.6 . . ?
H20A C20A H20X 107.5 . . ?
O11A P1A O12A 117.59(14) . . ?
O11A P1A C21A 113.10(15) . . ?
O12A P1A C21A 107.60(15) . . ?
O11A P1A C20A 106.63(14) . . ?
O12A P1A C20A 107.58(15) . . ?
C21A P1A C20A 103.25(16) . . ?
C22A C21A P1A 113.5(2) . . ?
C22A C21A H21A 108.9 . . ?
P1A C21A H21A 108.9 . . ?
C22A C21A H21X 108.9 . . ?
P1A C21A H21X 108.9 . . ?
H21A C21A H21X 107.7 . . ?
C23A C22A C21A 109.8(3) . . ?
C23A C22A H22A 109.7 . . ?
C21A C22A H22A 109.7 . . ?
C23A C22A H22X 109.7 . . ?
C21A C22A H22X 109.7 . . ?
H22A C22A H22X 108.2 . . ?
O23A C23A O23X 119.7(3) . . ?
O23A C23A C22A 119.6(4) . . ?
O23X C23A C22A 120.7(3) . . ?
C23A O23A H23A 112.3 . . ?
N4A C30A C31A 112.3(3) . . ?
N4A C30A H30A 109.1 . . ?
C31A C30A H30A 109.1 . . ?
N4A C30A H30X 109.1 . . ?
C31A C30A H30X 109.1 . . ?
H30A C30A H30X 107.9 . . ?
O31A C31A O31X 124.4(3) . . ?
O31A C31A C30A 124.0(3) . . ?
O31X C31A C30A 111.6(3) . . ?
C31A O31A Na1 133.4(2) . . ?
C31A O31X H31X 112.9 . . ?
N7A C40A C41A 112.0(3) . . ?
N7A C40A H40A 109.2 . . ?
C41A C40A H40A 109.2 . . ?
N7A C40A H40X 109.2 . . ?
C41A C40A H40X 109.2 . . ?
H40A C40A H40X 107.9 . . ?
O41A C41A O41X 127.7(3) . . ?
O41A C41A C40A 118.8(3) . . ?
O41X C41A C40A 113.5(3) . . ?
O41A C41A Na1 42.46(16) . . ?
O41X C41A Na1 105.1(2) . . ?
C40A C41A Na1 123.8(2) . . ?
C41A O41A Na1 116.9(2) . . ?
C41A O41X H51Y 112.5 . . ?
N10A C50A C51A 111.2(3) . . ?
N10A C50A H50A 109.4 . . ?
C51A C50A H50A 109.4 . . ?
N10A C50A H50X 109.4 . . ?
C51A C50A H50X 109.4 . . ?
H50A C50A H50X 108.0 . . ?
O51A C51A O51X 123.9(3) . . ?
O51A C51A C50A 124.8(3) . . ?
O51X C51A C50A 111.3(3) . . ?
C51A O51A Na1 112.7(2) . . ?
C51A O51X H51X 112.8 . . ?
C2B N1B C20B 109.7(3) . . ?
C2B N1B C12B 110.4(3) . . ?
C20B N1B C12B 110.2(3) . . ?
C2B N1B H1B 108.9 . . ?
C20B N1B H1B 108.9 . . ?
C12B N1B H1B 108.9 . . ?
N1B C2B C3B 113.0(3) . . ?
N1B C2B H2B 109.0 . . ?
C3B C2B H2B 109.0 . . ?
N1B C2B H2Y 109.0 . . ?
C3B C2B H2Y 109.0 . . ?
H2B C2B H2Y 107.8 . . ?
N4B C3B C2B 112.3(3) . . ?
N4B C3B H3B 109.1 . . ?
C2B C3B H3B 109.1 . . ?
N4B C3B H3Y 109.1 . . ?
C2B C3B H3Y 109.1 . . ?
H3B C3B H3Y 107.9 . . ?
C3B N4B C5B 111.2(3) . . ?
C3B N4B C30B 110.4(3) . . ?
C5B N4B C30B 110.0(3) . . ?
N4B C5B C6B 112.0(3) . . ?
N4B C5B H5B 109.2 . . ?
C6B C5B H5B 109.2 . . ?
N4B C5B H5Y 109.2 . . ?
C6B C5B H5Y 109.2 . . ?
H5B C5B H5Y 107.9 . . ?
C5B C6B N7B 112.6(3) . . ?
C5B C6B H6B 109.1 . . ?
N7B C6B H6B 109.1 . . ?
C5B C6B H6Y 109.1 . . ?
N7B C6B H6Y 109.1 . . ?
H6B C6B H6Y 107.8 . . ?
C40B N7B C8B 109.9(3) . . ?
C40B N7B C6B 112.3(3) . . ?
C8B N7B C6B 111.4(3) . . ?
C40B N7B H7B 107.7 . . ?
C8B N7B H7B 107.7 . . ?
C6B N7B H7B 107.7 . . ?
N7B C8B C9B 112.3(3) . . ?
N7B C8B H8B 109.2 . . ?
C9B C8B H8B 109.2 . . ?
N7B C8B H8Y 109.2 . . ?
C9B C8B H8Y 109.2 . . ?
H8B C8B H8Y 107.9 . . ?
N10B C9B C8B 111.6(3) . . ?
N10B C9B H9B 109.3 . . ?
C8B C9B H9B 109.3 . . ?
N10B C9B H9Y 109.3 . . ?
C8B C9B H9Y 109.3 . . ?
H9B C9B H9Y 108.0 . . ?
C50B N10B C11B 111.0(3) . . ?
C50B N10B C9B 113.3(3) . . ?
C11B N10B C9B 111.5(3) . . ?
N10B C11B C12B 111.4(3) . . ?
N10B C11B H11B 109.4 . . ?
C12B C11B H11B 109.4 . . ?
N10B C11B H11Y 109.4 . . ?
C12B C11B H11Y 109.4 . . ?
H11B C11B H11Y 108.0 . . ?
C11B C12B N1B 111.6(3) . . ?
C11B C12B H12B 109.3 . . ?
N1B C12B H12B 109.3 . . ?
C11B C12B H12Y 109.3 . . ?
N1B C12B H12Y 109.3 . . ?
H12B C12B H12Y 108.0 . . ?
N1B C20B P1B 116.3(2) . . ?
N1B C20B H20B 108.2 . . ?
P1B C20B H20B 108.2 . . ?
N1B C20B H20Y 108.2 . . ?
P1B C20B H20Y 108.2 . . ?
H20B C20B H20Y 107.4 . . ?
O11B P1B O12B 117.26(15) . . ?
O11B P1B C21B 112.73(16) . . ?
O12B P1B C21B 108.75(16) . . ?
O11B P1B C20B 108.31(14) . . ?
O12B P1B C20B 105.67(15) . . ?
C21B P1B C20B 102.91(16) . . ?
C22B C21B P1B 114.8(2) . . ?
C22B C21B H21B 108.6 . . ?
P1B C21B H21B 108.6 . . ?
C22B C21B H21Y 108.6 . . ?
P1B C21B H21Y 108.6 . . ?
H21B C21B H21Y 107.5 . . ?
C23B C22B C21B 113.1(3) . . ?
C23B C22B H22B 109.0 . . ?
C21B C22B H22B 109.0 . . ?
C23B C22B H22Y 109.0 . . ?
C21B C22B H22Y 109.0 . . ?
H22B C22B H22Y 107.8 . . ?
O23Y C23B O23B 122.5(3) . . ?
O23Y C23B C22B 124.6(3) . . ?
O23B C23B C22B 112.9(3) . . ?
C23B O23B H23B 106.6 . . ?
N4B C30B C31B 113.1(3) . . ?
N4B C30B H30B 109.0 . . ?
C31B C30B H30B 109.0 . . ?
N4B C30B H30Y 109.0 . . ?
C31B C30B H30Y 109.0 . . ?
H30B C30B H30Y 107.8 . . ?
O31B C31B O31Y 124.6(3) . . ?
O31B C31B C30B 123.6(3) . . ?
O31Y C31B C30B 111.8(3) . . ?
C31B O31B Na1 135.4(2) . . ?
C31B O31Y H31Y 113.9 . . ?
N7B C40B C41B 111.8(3) . . ?
N7B C40B H40B 109.2 . . ?
C41B C40B H40B 109.2 . . ?
N7B C40B H40Y 109.2 . . ?
C41B C40B H40Y 109.2 . . ?
H40B C40B H40Y 107.9 . . ?
O41B C41B O41Y 126.8(3) . . ?
O41B C41B C40B 118.8(3) . . ?
O41Y C41B C40B 114.3(3) . . ?
C41B O41B Na1 120.8(2) . . ?
C41B O41Y H51X 113.6 . . ?
N10B C50B C51B 112.1(3) . . ?
N10B C50B H50B 109.2 . . ?
C51B C50B H50B 109.2 . . ?
N10B C50B H50Y 109.2 . . ?
C51B C50B H50Y 109.2 . . ?
H50B C50B H50Y 107.9 . . ?
O51B C51B O51Y 125.1(3) . . ?
O51B C51B C50B 122.1(3) . . ?
O51Y C51B C50B 112.8(3) . . ?
C51B O51B Na1 109.0(2) . . ?
C51B O51Y H51Y 111.3 . . ?
H1W1 O1W H1W2 105.7 . . ?
H2W1 O2W H2W2 101.3 . . ?
H3W1 O3W H3W2 109.5 . . ?

loop_
_geom_bond_atom_site_label_1
_geom_bond_atom_site_label_2
_geom_bond_distance
_geom_bond_site_symmetry_2
_geom_bond_publ_flag
Na1 O31B 2.353(3) . ?
Na1 O41A 2.366(3) . ?
Na1 O31A 2.401(3) . ?
Na1 O41B 2.414(3) . ?
Na1 O51B 2.611(3) . ?
Na1 O51A 2.621(3) . ?
Na1 C41A 3.124(4) . ?
N1A C20A 1.496(4) . ?
N1A C12A 1.514(4) . ?
N1A C2A 1.521(4) . ?
N1A H1A 0.9100 . ?
C2A C3A 1.503(5) . ?
C2A H2A 0.9700 . ?
C2A H2X 0.9700 . ?
C3A N4A 1.480(4) . ?
C3A H3A 0.9700 . ?
C3A H3X 0.9700 . ?
N4A C30A 1.457(4) . ?
N4A C5A 1.473(4) . ?
C5A C6A 1.509(5) . ?
C5A H5A 0.9700 . ?
C5A H5X 0.9700 . ?
C6A N7A 1.511(4) . ?
C6A H6A 0.9700 . ?
C6A H6X 0.9700 . ?
N7A C40A 1.490(4) . ?
N7A C8A 1.499(4) . ?
N7A H7A 0.9100 . ?
C8A C9A 1.515(5) . ?
C8A H8A 0.9700 . ?
C8A H8X 0.9700 . ?
C9A N10A 1.463(4) . ?
C9A H9A 0.9700 . ?
C9A H9X 0.9700 . ?
N10A C11A 1.467(4) . ?
N10A C50A 1.474(4) . ?
C11A C12A 1.503(5) . ?
C11A H11A 0.9700 . ?
C11A H11X 0.9700 . ?
C12A H12A 0.9700 . ?
C12A H12X 0.9700 . ?
C20A P1A 1.837(3) . ?
C20A H20A 0.9700 . ?
C20A H20X 0.9700 . ?
P1A O11A 1.493(2) . ?
P1A O12A 1.505(2) . ?
P1A C21A 1.802(4) . ?
C21A C22A 1.525(5) . ?
C21A H21A 0.9700 . ?
C21A H21X 0.9700 . ?
C22A C23A 1.496(5) . ?
C22A H22A 0.9700 . ?
C22A H22X 0.9700 . ?
C23A O23A 1.256(5) . ?
C23A O23X 1.270(5) . ?
O23A H23A 0.8577 . ?
C30A C31A 1.509(5) . ?
C30A H30A 0.9700 . ?
C30A H30X 0.9700 . ?
C31A O31A 1.218(4) . ?
C31A O31X 1.310(4) . ?
O31X H31X 0.8114 . ?
C40A C41A 1.522(5) . ?
C40A H40A 0.9700 . ?
C40A H40X 0.9700 . ?
C41A O41A 1.234(4) . ?
C41A O41X 1.267(4) . ?
O41X H51Y 1.4360 . ?
C50A C51A 1.500(5) . ?
C50A H50A 0.9700 . ?
C50A H50X 0.9700 . ?
C51A O51A 1.210(4) . ?
C51A O51X 1.326(4) . ?
O51X H51X 1.1411 . ?
N1B C2B 1.503(4) . ?
N1B C20B 1.503(4) . ?
N1B C12B 1.519(4) . ?
N1B H1B 0.9100 . ?
C2B C3B 1.518(5) . ?
C2B H2B 0.9700 . ?
C2B H2Y 0.9700 . ?
C3B N4B 1.459(4) . ?
C3B H3B 0.9700 . ?
C3B H3Y 0.9700 . ?
N4B C5B 1.460(5) . ?
N4B C30B 1.469(4) . ?
C5B C6B 1.509(5) . ?
C5B H5B 0.9700 . ?
C5B H5Y 0.9700 . ?
C6B N7B 1.510(5) . ?
C6B H6B 0.9700 . ?
C6B H6Y 0.9700 . ?
N7B C40B 1.497(5) . ?
N7B C8B 1.499(5) . ?
N7B H7B 0.9100 . ?
C8B C9B 1.505(5) . ?
C8B H8B 0.9700 . ?
C8B H8Y 0.9700 . ?
C9B N10B 1.467(4) . ?
C9B H9B 0.9700 . ?
C9B H9Y 0.9700 . ?
N10B C50B 1.457(5) . ?
N10B C11B 1.466(5) . ?
C11B C12B 1.510(5) . ?
C11B H11B 0.9700 . ?
C11B H11Y 0.9700 . ?
C12B H12B 0.9700 . ?
C12B H12Y 0.9700 . ?
C20B P1B 1.837(3) . ?
C20B H20B 0.9700 . ?
C20B H20Y 0.9700 . ?
P1B O11B 1.494(3) . ?
P1B O12B 1.510(2) . ?
P1B C21B 1.794(4) . ?
C21B C22B 1.512(5) . ?
C21B H21B 0.9700 . ?
C21B H21Y 0.9700 . ?
C22B C23B 1.501(5) . ?
C22B H22B 0.9700 . ?
C22B H22Y 0.9700 . ?
C23B O23Y 1.217(4) . ?
C23B O23B 1.323(4) . ?
O23B H23B 1.1102 . ?
C30B C31B 1.492(5) . ?
C30B H30B 0.9700 . ?
C30B H30Y 0.9700 . ?
C31B O31B 1.219(4) . ?
C31B O31Y 1.302(4) . ?
O31Y H31Y 1.0014 . ?
C40B C41B 1.519(5) . ?
C40B H40B 0.9700 . ?
C40B H40Y 0.9700 . ?
C41B O41B 1.242(4) . ?
C41B O41Y 1.267(4) . ?
O41Y H51X 1.4539 . ?
C50B C51B 1.509(5) . ?
C50B H50B 0.9700 . ?
C50B H50Y 0.9700 . ?
C51B O51B 1.226(4) . ?
C51B O51Y 1.296(4) . ?
O51Y H51Y 1.0634 . ?
O1W H1W1 1.0238 . ?
O1W H1W2 0.9945 . ?
O2W H2W1 0.9250 . ?
O2W H2W2 0.9226 . ?
O3W H3W1 0.8501 . ?
O3W H3W2 1.0538 . ?

loop_
_platon_squeeze_void_nr
_platon_squeeze_void_average_x
_platon_squeeze_void_average_y
_platon_squeeze_void_average_z
_platon_squeeze_void_volume
_platon_squeeze_void_count_electrons
1 -0.031 0.000 0.500 487.4 70.4
2 0.208 0.453 0.684 16.9 2.1
3 0.791 0.546 0.316 16.9 2.1
